data_1574904
loop_
_publ_author_name
'Peter, Blessing D.'
'Yi, Qiuhao'
'Luo, Zhixun'

_publ_section_title
;
 Studying how small silver clusters grow and their optical properties.
;
_journal_issue 34
_journal_name_full Nanoscale
_journal_page_first 19821
_journal_page_last 19827
_journal_paper_doi 10.1039/d5nr01269d
_journal_volume 17
_journal_year 2025
_chemical_formula_moiety '3(C20 H16 Ag0.33 N4 P1.33)'
_chemical_formula_sum 'C60 H48 Ag N12 P4'
_chemical_formula_weight 1168.85
_space_group_crystal_system trigonal
_space_group_IT_number 147
_space_group_name_Hall '-P 3'
_space_group_name_H-M_alt 'P -3'
_atom_sites_solution_hydrogens geom
_atom_sites_solution_primary dual
_audit_creation_date 2023-07-13
_audit_creation_method
;
Olex2 1.2-ac3
(compiled 2017.08.10 svn.r3458 for OlexSys, GUI svn.r5381)
;
_audit_update_record
;
2024-12-26 deposited with the CCDC.	2025-06-19 downloaded from the CCDC.
;
_cell_angle_alpha 90
_cell_angle_beta 90
_cell_angle_gamma 120
_cell_formula_units_Z 6
_cell_length_a 13.9512(6)
_cell_length_b 13.9512(6)
_cell_length_c 51.4858(19)
_cell_measurement_reflns_used 10310
_cell_measurement_temperature 170.00(10)
_cell_measurement_theta_max 27.2480
_cell_measurement_theta_min 1.6880
_cell_volume 8678.4(6)
_computing_cell_refinement 'CrysAlisPro 1.171.39.45i (Rigaku OD, 2018)'
_computing_data_collection 'CrysAlisPro 1.171.39.45i (Rigaku OD, 2018)'
_computing_data_reduction 'CrysAlisPro 1.171.39.45i (Rigaku OD, 2018)'
_computing_molecular_graphics 'Olex2 (Dolomanov et al., 2009)'
_computing_publication_material 'Olex2 (Dolomanov et al., 2009)'
_computing_structure_refinement 'ShelXL (Sheldrick, 2015)'
_computing_structure_solution 'ShelXT (Sheldrick, 2015)'
_diffrn_ambient_environment N~2~
_diffrn_ambient_temperature 170.00(10)
_diffrn_detector 'CCD plate'
_diffrn_measured_fraction_theta_full 0.999
_diffrn_measured_fraction_theta_max 0.845
_diffrn_measurement_details
;
List of Runs (angles in degrees, time in seconds):

  # Type    Start    End  Width  t~exp~   \w     \q     \k     \f   Frames
#--------------------------------------------------------------------------
  1  \w   -100.00  77.08   0.38   15.00    --  -10.70  45.00   0.00  466
  2  \w     17.00  45.12   0.38   15.00    --  -10.70  45.00   0.00   74
  3  \w     13.00  41.12   0.38   15.00    --  -10.70  45.00  30.59   74
;
_diffrn_measurement_device 'four-circle diffractometer'
_diffrn_measurement_device_type 'XtaLAB AFC10 (RCD3): fixed-chi single'
_diffrn_measurement_method '\w scans'
_diffrn_orient_matrix_type 'CrysAlisPro convention (1999,Acta A55,543-557)'
_diffrn_orient_matrix_UB_11 0.0559600000
_diffrn_orient_matrix_UB_12 0.0277467000
_diffrn_orient_matrix_UB_13 0.0042961000
_diffrn_orient_matrix_UB_21 0.0181984000
_diffrn_orient_matrix_UB_22 0.0135763000
_diffrn_orient_matrix_UB_23 -0.0130224000
_diffrn_orient_matrix_UB_31 -0.0013613000
_diffrn_orient_matrix_UB_32 0.0498668000
_diffrn_orient_matrix_UB_33 0.0012095000
_diffrn_radiation_monochromator mirror
_diffrn_radiation_probe x-ray
_diffrn_radiation_type MoK\a
_diffrn_radiation_wavelength 0.71073
_diffrn_reflns_av_R_equivalents 0.1169
_diffrn_reflns_av_unetI/netI 0.1143
_diffrn_reflns_Laue_measured_fraction_full 0.999
_diffrn_reflns_Laue_measured_fraction_max 0.845
_diffrn_reflns_limit_h_max 18
_diffrn_reflns_limit_h_min -14
_diffrn_reflns_limit_k_max 18
_diffrn_reflns_limit_k_min -18
_diffrn_reflns_limit_l_max 72
_diffrn_reflns_limit_l_min -74
_diffrn_reflns_number 59080
_diffrn_reflns_point_group_measured_fraction_full 0.999
_diffrn_reflns_point_group_measured_fraction_max 0.845
_diffrn_reflns_theta_full 25.242
_diffrn_reflns_theta_max 31.037
_diffrn_reflns_theta_min 1.685
_diffrn_source 'Rotating-anode X-ray tube'
_diffrn_source_type 'Rigaku (Mo) X-ray Source'
_exptl_absorpt_coefficient_mu 0.509
_exptl_absorpt_correction_T_max 1.00000
_exptl_absorpt_correction_T_min 0.89917
_exptl_absorpt_correction_type multi-scan
_exptl_absorpt_process_details
;
CrysAlisPro 1.171.39.45i (Rigaku Oxford Diffraction, 2018)
Empirical absorption correction using spherical harmonics,
 implemented in SCALE3 ABSPACK scaling algorithm.
;
_exptl_crystal_colour colourless
_exptl_crystal_colour_primary colourless
_exptl_crystal_density_diffrn 1.342
_exptl_crystal_description block
_exptl_crystal_F_000 3594
_exptl_crystal_size_max 0.15
_exptl_crystal_size_mid 0.12
_exptl_crystal_size_min 0.08
_refine_diff_density_max 3.606
_refine_diff_density_min -1.197
_refine_diff_density_rms 0.227
_refine_ls_extinction_method none
_refine_ls_goodness_of_fit_ref 1.196
_refine_ls_hydrogen_treatment constr
_refine_ls_matrix_type full
_refine_ls_number_parameters 694
_refine_ls_number_reflns 15676
_refine_ls_number_restraints 0
_refine_ls_restrained_S_all 1.196
_refine_ls_R_factor_all 0.2127
_refine_ls_R_factor_gt 0.1426
_refine_ls_shift/su_max 0.005
_refine_ls_shift/su_mean 0.001
_refine_ls_structure_factor_coef Fsqd
_refine_ls_weighting_details 'w=1/[\s^2^(Fo^2^)+(0.2000P)^2^] where P=(Fo^2^+2Fc^2^)/3'
_refine_ls_weighting_scheme calc
_refine_ls_wR_factor_gt 0.3764
_refine_ls_wR_factor_ref 0.4233
_reflns_Friedel_coverage 0.000
_reflns_number_gt 7711
_reflns_number_total 15676
_reflns_threshold_expression 'I > 2\s(I)'
_cod_data_source_file d5nr01269d2.cif
_cod_data_source_block mx10853b
_cod_depositor_comments 'Adding full bibliography for 1574898--1574913.cif.'
_cod_original_cell_volume 8678.4(8)
_cod_database_code 1574904
_shelx_shelxl_version_number 2018/3
_chemical_oxdiff_formula CHNBPAg
_shelx_space_group_comment
;
The symmetry employed for this shelxl refinement is uniquely defined
by the following loop, which should always be used as a source of
symmetry information in preference to the above space-group names.
They are only intended as comments.
;
_reflns_odcompleteness_completeness 99.85
_reflns_odcompleteness_iscentric 1
_reflns_odcompleteness_theta 27.42
_olex2_refinement_description
;
1. Fixed Uiso
 At 1.2 times of:
  All C(H) groups
2.a Aromatic/amide H refined with riding coordinates:
 C00D(H00D), C00F(H00F), C00J(H00J), C00N(H00N), C00Q(H00Q), C00R(H00R),
 C00T(H00T), C00U(H00U), C00W(H00W), C00X(H00X), C00Y(H00Y), C00Z(H00Z),
 C010(H010), C011(H011), C012(H012), C013(H013), C015(H015), C016(H016),
 C017(H017), C018(H018), C019(H019), C01A(H01A), C01B(H01B), C01C(H01C),
 C01D(H01D), C01H(H01H), C01I(H01I), C01M(H01M), C01N(H01N), C01O(H01O),
 C01P(H01P), C01R(H01R), C01U(H01U), C01V(H01V), C01W(H01W), C01X(H01X),
 C01Y(H01Y), C01Z(H01Z), C020(H020), C021(H021), C022(H022), C023(H023),
 C024(H024), C025(H025), C026(H026), C027(H027), C02A(H02A), C02B(H02B)
;
_olex2_submission_special_instructions 'No special instructions were received'
_oxdiff_exptl_absorpt_empirical_details
;
Empirical correction (ABSPACK) includes:
- Absorption correction using spherical harmonics
- Frame scaling
;
_oxdiff_exptl_absorpt_empirical_full_max 1.256
_oxdiff_exptl_absorpt_empirical_full_min 0.765

loop_
_space_group_symop_operation_xyz
'x, y, z'
'-y, x-y, z'
'-x+y, -x, z'
'-x, -y, -z'
'y, -x+y, -z'
'x-y, x, -z'

loop_
_atom_site_label
_atom_site_type_symbol
_atom_site_fract_x
_atom_site_fract_y
_atom_site_fract_z
_atom_site_U_iso_or_equiv
_atom_site_adp_type
_atom_site_occupancy
_atom_site_site_symmetry_order
_atom_site_calc_flag
_atom_site_refinement_flags_posn
_atom_site_refinement_flags_adp
_atom_site_refinement_flags_occupancy
_atom_site_disorder_assembly
_atom_site_disorder_group
Ag01 Ag 1.333333 1.666667 0.41786(2) 0.0171(2) Uani 1 3 d S T P . .
Ag02 Ag 1.000000 1.000000 0.24885(2) 0.0391(3) Uani 1 3 d S T P . .
Ag03 Ag 1.666667 1.333333 0.08453(2) 0.0636(3) Uani 1 3 d S T P . .
P004 P 1.27346(11) 1.47001(10) 0.43493(2) 0.0187(3) Uani 1 1 d . . . . .
P005 P 1.333333 1.666667 0.36802(4) 0.0294(6) Uani 1 3 d S T P . .
P006 P 1.05944(15) 1.19636(15) 0.23172(4) 0.0425(4) Uani 1 1 d . . . . .
P007 P 1.000000 1.000000 0.29865(5) 0.0448(8) Uani 1 3 d S T P . .
P008 P 1.5302(2) 1.3930(2) 0.10182(5) 0.0641(6) Uani 1 1 d . . . . .
P009 P 1.666667 1.333333 0.03480(9) 0.0805(13) Uani 1 3 d S T P . .
C00A C 1.3806(4) 1.4353(4) 0.42727(9) 0.0176(10) Uani 1 1 d . . . . .
C00B C 1.1484(4) 1.3485(4) 0.42313(10) 0.0184(10) Uani 1 1 d . . . . .
N00C N 1.3585(4) 1.3356(4) 0.41603(11) 0.0375(12) Uani 1 1 d . . . . .
C00D C 1.4861(4) 1.5158(5) 0.43271(11) 0.0281(12) Uani 1 1 d . . . . .
H00D H 1.499498 1.580452 0.441093 0.034 Uiso 1 1 calc R . . . .
C00E C 1.2594(5) 1.4539(5) 0.46988(11) 0.0269(12) Uani 1 1 d . . . . .
C00F C 1.0880(5) 1.2562(5) 0.43769(13) 0.0376(15) Uani 1 1 d . . . . .
H00F H 1.107128 1.255127 0.454943 0.045 Uiso 1 1 calc R . . . .
N00G N 1.2054(5) 1.5008(5) 0.48195(13) 0.0491(16) Uani 1 1 d . . . . .
C00H C 1.2025(5) 1.5717(5) 0.35268(11) 0.0315(13) Uani 1 1 d . . . . .
N00I N 1.1180(6) 1.3496(5) 0.39763(11) 0.0505(16) Uani 1 1 d . . . . .
C00J C 1.4462(5) 1.3228(5) 0.40933(15) 0.0385(16) Uani 1 1 d . . . . .
H00J H 1.433097 1.257145 0.401578 0.046 Uiso 1 1 calc R . . . .
C00K C 1.1289(6) 1.0943(6) 0.31404(13) 0.0431(16) Uani 1 1 d . . . . .
C00L C 1.1841(5) 1.3182(6) 0.24393(13) 0.0397(15) Uani 1 1 d . . . . .
N00M N 1.1921(6) 1.5063(6) 0.33149(13) 0.0628(19) Uani 1 1 d . . . . .
C00N C 1.1100(7) 1.5674(7) 0.36329(13) 0.0449(18) Uani 1 1 d . . . . .
H00N H 1.116471 1.611428 0.377500 0.054 Uiso 1 1 calc R . . . .
N00O N 0.9751(6) 1.3313(6) 0.25096(14) 0.0604(18) Uani 1 1 d . . . . .
C00P C 0.9532(6) 1.2316(5) 0.23908(13) 0.0402(15) Uani 1 1 d . . . . .
C00Q C 1.5519(5) 1.4039(6) 0.41375(17) 0.0476(19) Uani 1 1 d . . . . .
H00Q H 1.610979 1.394894 0.408795 0.057 Uiso 1 1 calc R . . . .
C00R C 1.0254(6) 1.2554(7) 0.38779(15) 0.0502(18) Uani 1 1 d . . . . .
H00R H 1.003136 1.256577 0.370821 0.060 Uiso 1 1 calc R . . . .
N00S N 1.2154(7) 1.3171(6) 0.26907(14) 0.066(2) Uani 1 1 d . . . . .
C00T C 1.2438(7) 1.2317(7) 0.34522(19) 0.064(2) Uani 1 1 d . . . . .
H00T H 1.251482 1.277900 0.359040 0.076 Uiso 1 1 calc R . . . .
C00U C 1.5702(5) 1.5009(6) 0.42583(16) 0.0517(19) Uani 1 1 d . . . . .
H00U H 1.642420 1.556411 0.429192 0.062 Uiso 1 1 calc R . . . .
N00V N 1.1414(7) 1.1602(7) 0.33506(14) 0.070(2) Uani 1 1 d . . . . .
C00W C 0.9674(5) 1.1633(6) 0.40204(17) 0.051(2) Uani 1 1 d . . . . .
H00W H 0.907561 1.100711 0.394933 0.061 Uiso 1 1 calc R . . . .
C00X C 0.8475(6) 1.1520(6) 0.23434(17) 0.0533(19) Uani 1 1 d . . . . .
H00X H 0.833554 1.086434 0.226380 0.064 Uiso 1 1 calc R . . . .
C00Y C 1.0897(7) 1.4363(7) 0.32149(17) 0.060(2) Uani 1 1 d . . . . .
H00Y H 1.082259 1.391141 0.307465 0.072 Uiso 1 1 calc R . . . .
C00Z C 0.9974(7) 1.4326(7) 0.3321(2) 0.063(2) Uani 1 1 d . . . . .
H00Z H 0.927793 1.385390 0.325192 0.076 Uiso 1 1 calc R . . . .
C010 C 0.9982(6) 1.1638(6) 0.42708(18) 0.058(2) Uani 1 1 d . . . . .
H010 H 0.958346 1.101038 0.437263 0.070 Uiso 1 1 calc R . . . .
C011 C 1.2949(9) 1.3962(11) 0.48355(14) 0.089(4) Uani 1 1 d . . . . .
H011 H 1.332688 1.365898 0.475163 0.107 Uiso 1 1 calc R . . . .
C012 C 1.1904(6) 1.4879(7) 0.50896(17) 0.061(3) Uani 1 1 d . . . . .
H012 H 1.155194 1.520511 0.517496 0.073 Uiso 1 1 calc R . . . .
C013 C 1.2235(8) 1.0993(8) 0.30372(16) 0.060(2) Uani 1 1 d . . . . .
H013 H 1.217192 1.055155 0.289554 0.072 Uiso 1 1 calc R . . . .
C014 C 1.0738(7) 1.2135(7) 0.19681(16) 0.0538(19) Uani 1 1 d . . . . .
C015 C 1.3347(7) 1.2332(8) 0.3345(2) 0.068(3) Uani 1 1 d . . . . .
H015 H 1.404222 1.280405 0.341436 0.081 Uiso 1 1 calc R . . . .
C016 C 0.8872(7) 1.3445(7) 0.25775(17) 0.057(2) Uani 1 1 d . . . . .
H016 H 0.900848 1.410570 0.265400 0.068 Uiso 1 1 calc R . . . .
C017 C 1.0075(7) 1.4972(8) 0.35262(18) 0.062(2) Uani 1 1 d . . . . .
H017 H 0.944746 1.494481 0.359637 0.075 Uiso 1 1 calc R . . . .
C018 C 1.3089(7) 1.4121(8) 0.27903(17) 0.060(2) Uani 1 1 d . . . . .
H018 H 1.332132 1.411434 0.295933 0.072 Uiso 1 1 calc R . . . .
C019 C 0.7825(7) 1.2650(8) 0.2537(2) 0.068(3) Uani 1 1 d . . . . .
H019 H 0.723931 1.274053 0.259020 0.082 Uiso 1 1 calc R . . . .
C01A C 1.2253(9) 1.4302(12) 0.52270(15) 0.095(4) Uani 1 1 d . . . . .
H01A H 1.215045 1.423647 0.540599 0.114 Uiso 1 1 calc R . . . .
C01B C 1.2449(7) 1.4119(7) 0.22890(18) 0.065(2) Uani 1 1 d . . . . .
H01B H 1.224822 1.413404 0.211745 0.078 Uiso 1 1 calc R . . . .
C01C C 1.3654(7) 1.5043(8) 0.2643(2) 0.075(3) Uani 1 1 d . . . . .
H01C H 1.424448 1.568067 0.271280 0.090 Uiso 1 1 calc R . . . .
C01D C 1.3261(8) 1.1686(8) 0.3142(2) 0.067(2) Uani 1 1 d . . . . .
H01D H 1.388870 1.170813 0.307302 0.081 Uiso 1 1 calc R . . . .
C01E C 1.3892(7) 1.2859(8) 0.09465(17) 0.064(2) Uani 1 1 d . . . . .
C01F C 1.5331(7) 1.5178(7) 0.08939(19) 0.070(2) Uani 1 1 d . . . . .
N01G N 1.1281(7) 1.1661(7) 0.1848(2) 0.082(2) Uani 1 1 d . . . . .
C01H C 0.7626(7) 1.1664(7) 0.2410(2) 0.074(3) Uani 1 1 d . . . . .
H01H H 0.690444 1.111592 0.237230 0.089 Uiso 1 1 calc R . . . .
C01I C 1.3343(9) 1.5020(8) 0.2394(2) 0.078(3) Uani 1 1 d . . . . .
H01I H 1.375283 1.563915 0.229041 0.094 Uiso 1 1 calc R . . . .
C01J C 1.5279(9) 1.4088(8) 0.13655(19) 0.075(3) Uani 1 1 d . . . . .
N01K N 1.6299(8) 1.4612(8) 0.1488(2) 0.090(3) Uani 1 1 d . . . . .
N01L N 1.3116(7) 1.3087(7) 0.08239(18) 0.084(2) Uani 1 1 d . . . . .
C01M C 1.3612(9) 1.1791(8) 0.0998(2) 0.074(3) Uani 1 1 d . . . . .
H01M H 1.410891 1.164973 0.108716 0.089 Uiso 1 1 calc R . . . .
C01N C 1.2108(8) 1.2218(9) 0.0754(2) 0.083(3) Uani 1 1 d . . . . .
H01N H 1.159697 1.236395 0.067356 0.100 Uiso 1 1 calc R . . . .
C01O C 1.0404(11) 1.2750(12) 0.1827(2) 0.104(4) Uani 1 1 d . . . . .
H01O H 1.004316 1.307256 0.190970 0.125 Uiso 1 1 calc R . . . .
C01P C 1.4991(8) 1.5780(8) 0.1044(2) 0.077(3) Uani 1 1 d . . . . .
H01P H 1.476598 1.557057 0.121499 0.092 Uiso 1 1 calc R . . . .
N01Q N 1.5651(8) 1.5486(9) 0.0643(2) 0.100(3) Uani 1 1 d . . . . .
C01R C 1.2759(12) 1.3808(17) 0.51045(18) 0.148(8) Uani 1 1 d . . . . .
H01R H 1.297569 1.337614 0.519745 0.178 Uiso 1 1 calc R . . . .
N01S N 1.7913(10) 1.5546(12) 0.0303(2) 0.121(4) Uani 1 1 d . . . . .
C01T C 1.6998(10) 1.4630(9) 0.0189(2) 0.084(3) Uani 1 1 d . . . . .
C01U C 1.4987(11) 1.6682(10) 0.0941(3) 0.103(4) Uani 1 1 d . . . . .
H01U H 1.476901 1.708945 0.104329 0.124 Uiso 1 1 calc R . . . .
C01V C 1.6763(11) 1.5698(12) -0.0115(3) 0.101(4) Uani 1 1 d . . . . .
H01V H 1.638468 1.574650 -0.025842 0.121 Uiso 1 1 calc R . . . .
C01W C 1.2635(11) 1.0941(10) 0.0923(3) 0.100(4) Uani 1 1 d . . . . .
H01W H 1.247413 1.021797 0.095268 0.120 Uiso 1 1 calc R . . . .
C01X C 1.1436(9) 1.1801(10) 0.1577(3) 0.096(4) Uani 1 1 d . . . . .
H01X H 1.179636 1.148398 0.149159 0.115 Uiso 1 1 calc R . . . .
C01Y C 1.5303(10) 1.6991(10) 0.0688(3) 0.101(4) Uani 1 1 d . . . . .
H01Y H 1.528060 1.759153 0.061592 0.121 Uiso 1 1 calc R . . . .
C01Z C 1.5645(10) 1.6411(11) 0.0545(2) 0.099(3) Uani 1 1 d . . . . .
H01Z H 1.588600 1.663640 0.037629 0.119 Uiso 1 1 calc R . . . .
C020 C 1.1830(10) 1.1148(9) 0.0797(3) 0.097(4) Uani 1 1 d . . . . .
H020 H 1.114283 1.056660 0.074703 0.117 Uiso 1 1 calc R . . . .
C021 C 1.7634(14) 1.6637(11) -0.0012(3) 0.115(5) Uani 1 1 d . . . . .
H021 H 1.782645 1.732029 -0.008493 0.138 Uiso 1 1 calc R . . . .
C022 C 1.8221(10) 1.6593(11) 0.0192(3) 0.098(4) Uani 1 1 d . . . . .
H022 H 1.881410 1.723627 0.025906 0.118 Uiso 1 1 calc R . . . .
C023 C 1.1081(12) 1.2379(15) 0.1439(2) 0.122(5) Uani 1 1 d . . . . .
H023 H 1.116326 1.242798 0.125965 0.147 Uiso 1 1 calc R . . . .
C024 C 1.6470(10) 1.4749(10) -0.0013(2) 0.085(3) Uani 1 1 d . . . . .
H024 H 1.586645 1.412253 -0.008231 0.102 Uiso 1 1 calc R . . . .
C025 C 1.6325(13) 1.4768(10) 0.1750(3) 0.109(4) Uani 1 1 d . . . . .
H025 H 1.700973 1.512137 0.183291 0.131 Uiso 1 1 calc R . . . .
C026 C 1.5418(16) 1.4439(12) 0.1895(2) 0.140(7) Uani 1 1 d . . . . .
H026 H 1.547520 1.454370 0.207367 0.168 Uiso 1 1 calc R . . . .
C027 C 1.4342(12) 1.3718(13) 0.1510(2) 0.141(6) Uani 1 1 d . . . . .
H027 H 1.365439 1.330871 0.143098 0.169 Uiso 1 1 calc R . . . .
C02A C 1.0597(14) 1.2895(19) 0.1564(3) 0.165(9) Uani 1 1 d . . . . .
H02A H 1.039967 1.334166 0.147085 0.199 Uiso 1 1 calc R . . . .
C02B C 1.4398(15) 1.3944(15) 0.1776(3) 0.192(11) Uani 1 1 d . . . . .
H02B H 1.376080 1.376482 0.187005 0.230 Uiso 1 1 calc R . . . .

loop_
_atom_site_aniso_label
_atom_site_aniso_U_11
_atom_site_aniso_U_22
_atom_site_aniso_U_33
_atom_site_aniso_U_23
_atom_site_aniso_U_13
_atom_site_aniso_U_12
Ag01 0.0210(3) 0.0210(3) 0.0095(3) 0.000 0.000 0.01048(14)
Ag02 0.0413(4) 0.0413(4) 0.0347(5) 0.000 0.000 0.0207(2)
Ag03 0.0635(5) 0.0635(5) 0.0637(7) 0.000 0.000 0.0317(2)
P004 0.0218(7) 0.0166(6) 0.0180(6) 0.0004(5) -0.0015(5) 0.0099(5)
P005 0.0393(9) 0.0393(9) 0.0095(10) 0.000 0.000 0.0197(5)
P006 0.0440(10) 0.0352(9) 0.0465(10) 0.0009(8) -0.0053(8) 0.0186(8)
P007 0.0555(12) 0.0555(12) 0.0236(13) 0.000 0.000 0.0277(6)
P008 0.0664(14) 0.0634(14) 0.0665(15) -0.0001(11) 0.0038(11) 0.0354(12)
P009 0.091(2) 0.091(2) 0.060(3) 0.000 0.000 0.0453(10)
C00A 0.017(2) 0.014(2) 0.017(2) 0.0006(18) -0.0023(19) 0.005(2)
C00B 0.015(2) 0.021(2) 0.024(2) 0.004(2) 0.0026(19) 0.012(2)
N00C 0.031(3) 0.028(3) 0.056(3) -0.005(2) -0.004(2) 0.017(2)
C00D 0.020(3) 0.020(3) 0.031(3) 0.000(2) -0.004(2) 0.000(2)
C00E 0.019(3) 0.033(3) 0.022(3) -0.003(2) -0.006(2) 0.008(2)
C00F 0.034(3) 0.026(3) 0.037(3) 0.004(3) 0.006(3) 0.003(3)
N00G 0.036(3) 0.045(3) 0.062(4) -0.012(3) 0.012(3) 0.017(3)
C00H 0.040(3) 0.031(3) 0.019(2) 0.001(2) 0.000(2) 0.014(3)
N00I 0.071(5) 0.047(4) 0.034(3) -0.003(3) -0.018(3) 0.031(3)
C00J 0.029(3) 0.026(3) 0.069(5) 0.007(3) 0.008(3) 0.019(3)
C00K 0.048(4) 0.048(4) 0.028(3) 0.008(3) 0.004(3) 0.020(3)
C00L 0.040(4) 0.044(4) 0.042(4) -0.001(3) 0.000(3) 0.026(3)
N00M 0.057(4) 0.078(5) 0.042(3) -0.006(3) 0.001(3) 0.025(4)
C00N 0.059(5) 0.067(5) 0.028(3) 0.003(3) 0.015(3) 0.045(4)
N00O 0.057(4) 0.052(4) 0.075(5) -0.003(3) -0.007(3) 0.029(3)
C00P 0.040(4) 0.035(3) 0.040(3) 0.002(3) -0.002(3) 0.015(3)
C00Q 0.024(3) 0.043(4) 0.079(5) 0.024(4) 0.009(3) 0.019(3)
C00R 0.051(4) 0.063(5) 0.042(4) -0.012(4) -0.019(3) 0.033(4)
N00S 0.091(6) 0.074(5) 0.053(4) -0.014(4) -0.022(4) 0.057(5)
C00T 0.048(5) 0.056(5) 0.071(6) -0.022(4) -0.005(4) 0.015(4)
C00U 0.020(3) 0.042(4) 0.067(5) -0.002(4) -0.011(3) -0.005(3)
N00V 0.073(5) 0.079(5) 0.048(4) -0.009(4) 0.003(4) 0.030(4)
C00W 0.019(3) 0.046(4) 0.073(5) -0.025(4) -0.002(3) 0.005(3)
C00X 0.038(4) 0.041(4) 0.068(5) -0.005(4) -0.006(4) 0.010(3)
C00Y 0.049(5) 0.057(5) 0.063(5) -0.029(4) -0.018(4) 0.018(4)
C00Z 0.034(4) 0.056(5) 0.093(7) 0.017(5) 0.003(4) 0.018(4)
C010 0.040(4) 0.030(4) 0.072(5) -0.006(4) 0.017(4) -0.008(3)
C011 0.116(8) 0.209(12) 0.020(3) 0.006(5) -0.004(4) 0.140(9)
C012 0.032(4) 0.075(6) 0.058(5) -0.025(4) 0.023(4) 0.013(4)
C013 0.088(7) 0.077(6) 0.045(4) 0.011(4) 0.017(4) 0.064(6)
C014 0.052(5) 0.050(4) 0.055(5) -0.002(4) 0.000(4) 0.022(4)
C015 0.040(4) 0.058(5) 0.095(8) 0.014(5) -0.001(5) 0.018(4)
C016 0.049(5) 0.051(5) 0.078(6) 0.005(4) 0.001(4) 0.031(4)
C017 0.054(5) 0.085(6) 0.063(5) 0.019(5) 0.017(4) 0.046(5)
C018 0.065(5) 0.076(6) 0.055(5) -0.020(4) -0.025(4) 0.048(5)
C019 0.051(5) 0.069(6) 0.100(7) 0.022(5) 0.002(5) 0.041(5)
C01A 0.075(6) 0.211(14) 0.020(3) -0.002(6) 0.007(4) 0.086(8)
C01B 0.064(5) 0.046(5) 0.064(5) 0.005(4) 0.002(4) 0.010(4)
C01C 0.038(4) 0.059(6) 0.114(9) -0.025(6) 0.000(5) 0.014(4)
C01D 0.057(5) 0.082(6) 0.077(6) 0.015(5) 0.019(5) 0.045(5)
C01E 0.064(5) 0.078(6) 0.058(5) 0.002(4) -0.001(4) 0.042(5)
C01F 0.064(6) 0.060(5) 0.073(6) -0.001(5) 0.007(5) 0.023(5)
N01G 0.079(6) 0.072(5) 0.100(7) -0.003(5) 0.008(5) 0.042(5)
C01H 0.046(5) 0.053(5) 0.093(7) 0.005(5) -0.010(5) 0.002(4)
C01I 0.075(7) 0.051(5) 0.077(7) -0.004(5) 0.012(5) 0.008(5)
C01J 0.079(7) 0.063(6) 0.067(6) 0.002(5) 0.008(5) 0.024(5)
N01K 0.087(6) 0.086(6) 0.093(7) -0.016(5) -0.018(5) 0.040(5)
N01L 0.064(5) 0.072(5) 0.110(7) -0.006(5) -0.005(5) 0.031(4)
C01M 0.087(7) 0.056(6) 0.079(6) 0.015(5) 0.002(5) 0.035(5)
C01N 0.055(6) 0.074(7) 0.111(9) -0.014(6) -0.001(6) 0.026(5)
C01O 0.126(10) 0.158(12) 0.072(7) 0.043(7) 0.024(7) 0.104(10)
C01P 0.076(6) 0.067(6) 0.089(7) -0.014(5) -0.009(5) 0.037(5)
N01Q 0.099(7) 0.108(8) 0.091(7) 0.025(6) 0.008(5) 0.050(6)
C01R 0.153(12) 0.36(2) 0.033(5) 0.090(9) 0.047(6) 0.202(16)
N01S 0.109(8) 0.148(11) 0.107(8) -0.005(8) 0.019(7) 0.067(8)
C01T 0.086(7) 0.077(7) 0.075(7) -0.011(6) 0.007(6) 0.030(6)
C01U 0.108(10) 0.079(8) 0.128(11) -0.026(8) -0.014(9) 0.052(8)
C01V 0.091(9) 0.100(9) 0.093(9) -0.005(8) -0.015(7) 0.033(8)
C01W 0.113(10) 0.070(7) 0.120(10) 0.010(7) 0.017(8) 0.049(7)
C01X 0.063(6) 0.098(9) 0.113(10) -0.023(7) 0.018(7) 0.030(6)
C01Y 0.086(8) 0.069(7) 0.139(12) -0.006(8) -0.021(8) 0.032(6)
C01Z 0.099(9) 0.104(9) 0.093(8) 0.021(7) 0.007(7) 0.050(8)
C020 0.074(7) 0.070(7) 0.132(11) 0.006(7) 0.025(7) 0.024(6)
C021 0.134(12) 0.084(9) 0.134(13) 0.022(9) 0.049(10) 0.060(9)
C022 0.090(8) 0.087(9) 0.109(10) -0.022(7) -0.015(7) 0.038(7)
C023 0.103(10) 0.207(17) 0.063(7) 0.007(9) 0.005(7) 0.082(11)
C024 0.089(8) 0.076(7) 0.077(7) -0.006(6) -0.025(6) 0.031(6)
C025 0.134(12) 0.082(8) 0.109(11) -0.019(8) -0.032(9) 0.052(8)
C026 0.191(17) 0.089(9) 0.060(7) -0.019(7) -0.017(9) 0.010(10)
C027 0.109(10) 0.168(14) 0.058(7) -0.016(8) 0.021(7) 0.003(9)
C02A 0.155(15) 0.34(3) 0.086(9) 0.087(13) 0.058(10) 0.184(18)
C02B 0.150(15) 0.171(17) 0.085(10) -0.049(10) 0.037(10) -0.047(12)

loop_
_atom_type_symbol
_atom_type_description
_atom_type_scat_dispersion_real
_atom_type_scat_dispersion_imag
_atom_type_scat_source
C C 0.0033 0.0016 'International Tables Vol C Tables 4.2.6.8 and 6.1.1.4'
H H 0.0000 0.0000 'International Tables Vol C Tables 4.2.6.8 and 6.1.1.4'
Ag Ag -0.8971 1.1015 'International Tables Vol C Tables 4.2.6.8 and 6.1.1.4'
N N 0.0061 0.0033 'International Tables Vol C Tables 4.2.6.8 and 6.1.1.4'
P P 0.1023 0.0942 'International Tables Vol C Tables 4.2.6.8 and 6.1.1.4'

loop_
_geom_angle_atom_site_label_1
_geom_angle_atom_site_label_2
_geom_angle_atom_site_label_3
_geom_angle
_geom_angle_site_symmetry_1
_geom_angle_site_symmetry_3
_geom_angle_publ_flag
P004 Ag01 P004 109.10(3) 3_685 2_875 ?
P004 Ag01 P004 109.10(3) 3_685 . ?
P004 Ag01 P004 109.10(3) 2_875 . ?
P005 Ag01 P004 109.84(3) . . ?
P005 Ag01 P004 109.84(3) . 2_875 ?
P005 Ag01 P004 109.84(3) . 3_685 ?
P006 Ag02 P006 109.01(5) 2_765 3_675 ?
P006 Ag02 P006 109.01(5) 3_675 . ?
P006 Ag02 P006 109.01(5) 2_765 . ?
P007 Ag02 P006 109.93(5) . 3_675 ?
P007 Ag02 P006 109.93(5) . 2_765 ?
P007 Ag02 P006 109.93(5) . . ?
P008 Ag03 P008 108.81(6) 3_785 . ?
P008 Ag03 P008 108.81(6) 2_865 . ?
P008 Ag03 P008 108.81(6) 2_865 3_785 ?
P009 Ag03 P008 110.12(6) . 3_785 ?
P009 Ag03 P008 110.12(6) . 2_865 ?
P009 Ag03 P008 110.12(6) . . ?
C00A P004 Ag01 109.49(16) . . ?
C00B P004 Ag01 121.56(16) . . ?
C00B P004 C00A 102.2(2) . . ?
C00E P004 Ag01 115.2(2) . . ?
C00E P004 C00A 103.5(2) . . ?
C00E P004 C00B 102.8(2) . . ?
C00H P005 Ag01 115.80(19) 2_875 . ?
C00H P005 Ag01 115.81(19) . . ?
C00H P005 Ag01 115.81(19) 3_685 . ?
C00H P005 C00H 102.5(2) 3_685 . ?
C00H P005 C00H 102.5(2) 3_685 2_875 ?
C00H P005 C00H 102.5(2) . 2_875 ?
C00L P006 Ag02 121.2(2) . . ?
C00P P006 Ag02 110.0(2) . . ?
C00P P006 C00L 101.6(3) . . ?
C014 P006 Ag02 115.7(3) . . ?
C014 P006 C00L 103.1(4) . . ?
C014 P006 C00P 102.8(3) . . ?
C00K P007 Ag02 116.2(2) . . ?
C00K P007 Ag02 116.2(2) 2_765 . ?
C00K P007 Ag02 116.2(2) 3_675 . ?
C00K P007 C00K 102.0(3) 2_765 . ?
C00K P007 C00K 102.0(3) 3_675 . ?
C00K P007 C00K 102.0(3) 3_675 2_765 ?
C01E P008 Ag03 109.5(3) . . ?
C01E P008 C01F 102.1(4) . . ?
C01F P008 Ag03 120.9(3) . . ?
C01J P008 Ag03 116.2(4) . . ?
C01J P008 C01E 102.9(4) . . ?
C01J P008 C01F 102.9(5) . . ?
C01T P009 Ag03 116.7(4) 2_865 . ?
C01T P009 Ag03 116.7(4) . . ?
C01T P009 Ag03 116.7(4) 3_785 . ?
C01T P009 C01T 101.4(5) 2_865 . ?
C01T P009 C01T 101.4(4) 3_785 2_865 ?
C01T P009 C01T 101.4(4) 3_785 . ?
N00C C00A P004 123.5(4) . . ?
C00D C00A P004 115.2(4) . . ?
C00D C00A N00C 121.2(5) . . ?
C00F C00B P004 123.3(4) . . ?
C00F C00B N00I 119.1(5) . . ?
N00I C00B P004 117.5(4) . . ?
C00J N00C C00A 118.1(5) . . ?
C00U C00D C00A 119.1(6) . . ?
N00G C00E P004 116.3(5) . . ?
C011 C00E P004 123.2(5) . . ?
C011 C00E N00G 120.5(6) . . ?
C00B C00F C010 120.6(7) . . ?
C00E N00G C012 118.1(7) . . ?
N00M C00H P005 124.1(5) . . ?
C00N C00H P005 116.0(5) . . ?
C00N C00H N00M 120.0(6) . . ?
C00B N00I C00R 118.6(6) . . ?
C00Q C00J N00C 121.3(6) . . ?
N00V C00K P007 125.7(6) . . ?
N00V C00K C013 117.9(7) . . ?
C013 C00K P007 116.4(6) . . ?
N00S C00L P006 118.3(6) . . ?
N00S C00L C01B 119.4(7) . . ?
C01B C00L P006 122.2(6) . . ?
C00Y N00M C00H 119.7(7) . . ?
C00H C00N C017 119.3(7) . . ?
C016 N00O C00P 118.5(7) . . ?
N00O C00P P006 123.7(5) . . ?
C00X C00P P006 116.2(6) . . ?
C00X C00P N00O 119.9(7) . . ?
C00J C00Q C00U 118.8(6) . . ?
C00W C00R N00I 122.2(7) . . ?
C00L N00S C018 118.9(8) . . ?
C015 C00T N00V 118.4(8) . . ?
C00D C00U C00Q 121.4(6) . . ?
C00T N00V C00K 121.6(8) . . ?
C00R C00W C010 118.4(7) . . ?
C01H C00X C00P 120.9(8) . . ?
N00M C00Y C00Z 120.1(8) . . ?
C017 C00Z C00Y 120.2(8) . . ?
C00W C010 C00F 121.1(7) . . ?
C00E C011 C01R 120.8(8) . . ?
C01A C012 N00G 121.8(7) . . ?
C01D C013 C00K 120.9(8) . . ?
N01G C014 P006 115.8(7) . . ?
C01O C014 P006 124.0(7) . . ?
C01O C014 N01G 120.1(9) . . ?
C01D C015 C00T 122.0(9) . . ?
C019 C016 N00O 121.8(8) . . ?
C00Z C017 C00N 120.7(7) . . ?
C01C C018 N00S 121.0(8) . . ?
C016 C019 C01H 118.7(8) . . ?
C012 C01A C01R 119.9(7) . . ?
C01I C01B C00L 119.6(9) . . ?
C01I C01C C018 118.8(8) . . ?
C015 C01D C013 119.1(8) . . ?
N01L C01E P008 122.7(7) . . ?
C01M C01E P008 117.3(7) . . ?
C01M C01E N01L 119.8(9) . . ?
C01P C01F P008 121.8(8) . . ?
N01Q C01F P008 118.5(8) . . ?
N01Q C01F C01P 119.6(10) . . ?
C014 N01G C01X 117.5(9) . . ?
C00X C01H C019 120.1(8) . . ?
C01C C01I C01B 122.3(9) . . ?
N01K C01J P008 116.0(8) . . ?
C027 C01J P008 124.6(9) . . ?
C027 C01J N01K 119.4(10) . . ?
C025 N01K C01J 118.1(11) . . ?
C01N N01L C01E 118.7(9) . . ?
C01W C01M C01E 121.2(10) . . ?
C020 C01N N01L 122.1(11) . . ?
C014 C01O C02A 120.7(12) . . ?
C01U C01P C01F 120.0(11) . . ?
C01F N01Q C01Z 118.8(11) . . ?
C01A C01R C011 118.9(10) . . ?
C01T N01S C022 116.0(11) . . ?
N01S C01T P009 112.3(10) . . ?
C024 C01T P009 126.3(9) . . ?
C024 C01T N01S 121.4(11) . . ?
C01P C01U C01Y 120.5(12) . . ?
C024 C01V C021 120.0(13) . . ?
C01M C01W C020 120.1(10) . . ?
C023 C01X N01G 122.0(11) . . ?
C01Z C01Y C01U 118.8(13) . . ?
C01Y C01Z N01Q 122.1(12) . . ?
C01N C020 C01W 118.0(11) . . ?
C022 C021 C01V 121.6(13) . . ?
C021 C022 N01S 118.7(12) . . ?
C01X C023 C02A 119.7(12) . . ?
C01V C024 C01T 122.4(11) . . ?
C026 C025 N01K 123.4(13) . . ?
C025 C026 C02B 119.3(13) . . ?
C01J C027 C02B 121.0(14) . . ?
C023 C02A C01O 119.7(14) . . ?
C026 C02B C027 118.4(16) . . ?

loop_
_geom_bond_atom_site_label_1
_geom_bond_atom_site_label_2
_geom_bond_distance
_geom_bond_site_symmetry_2
_geom_bond_publ_flag
Ag01 P004 2.5895(13) 3_685 ?
Ag01 P004 2.5895(13) 2_875 ?
Ag01 P004 2.5895(13) . ?
Ag01 P005 2.566(2) . ?
Ag02 P006 2.5882(18) 3_675 ?
Ag02 P006 2.5882(18) . ?
Ag02 P006 2.5882(18) 2_765 ?
Ag02 P007 2.564(3) . ?
Ag03 P008 2.588(2) 2_865 ?
Ag03 P008 2.588(2) 3_785 ?
Ag03 P008 2.588(2) . ?
Ag03 P009 2.560(5) . ?
P004 C00A 1.830(5) . ?
P004 C00B 1.825(5) . ?
P004 C00E 1.812(6) . ?
P005 C00H 1.815(6) . ?
P005 C00H 1.815(6) 3_685 ?
P005 C00H 1.815(6) 2_875 ?
P006 C00L 1.831(7) . ?
P006 C00P 1.820(7) . ?
P006 C014 1.811(9) . ?
P007 C00K 1.796(7) 2_765 ?
P007 C00K 1.796(7) . ?
P007 C00K 1.796(7) 3_675 ?
P008 C01E 1.816(10) . ?
P008 C01F 1.836(10) . ?
P008 C01J 1.804(10) . ?
P009 C01T 1.822(11) . ?
P009 C01T 1.822(12) 3_785 ?
P009 C01T 1.822(12) 2_865 ?
C00A N00C 1.392(7) . ?
C00A C00D 1.361(7) . ?
C00B C00F 1.358(8) . ?
C00B N00I 1.382(7) . ?
N00C C00J 1.365(8) . ?
C00D C00U 1.339(10) . ?
C00E N00G 1.369(8) . ?
C00E C011 1.337(10) . ?
C00F C010 1.383(10) . ?
N00G C012 1.405(10) . ?
C00H N00M 1.383(9) . ?
C00H C00N 1.374(9) . ?
N00I C00R 1.398(10) . ?
C00J C00Q 1.355(10) . ?
C00K N00V 1.374(10) . ?
C00K C013 1.392(11) . ?
C00L N00S 1.369(9) . ?
C00L C01B 1.385(10) . ?
N00M C00Y 1.366(10) . ?
C00N C017 1.381(12) . ?
N00O C00P 1.406(9) . ?
N00O C016 1.373(10) . ?
C00P C00X 1.353(10) . ?
C00Q C00U 1.391(11) . ?
C00R C00W 1.343(11) . ?
N00S C018 1.413(11) . ?
C00T N00V 1.373(11) . ?
C00T C015 1.373(13) . ?
C00W C010 1.358(12) . ?
C00X C01H 1.341(12) . ?
C00Y C00Z 1.377(12) . ?
C00Z C017 1.347(14) . ?
C011 C01R 1.407(11) . ?
C012 C01A 1.333(14) . ?
C013 C01D 1.375(14) . ?
C014 N01G 1.378(11) . ?
C014 C01O 1.372(13) . ?
C015 C01D 1.346(14) . ?
C016 C019 1.337(12) . ?
C018 C01C 1.354(13) . ?
C019 C01H 1.419(13) . ?
C01A C01R 1.364(17) . ?
C01B C01I 1.364(13) . ?
C01C C01I 1.349(15) . ?
C01E N01L 1.420(11) . ?
C01E C01M 1.365(12) . ?
C01F C01P 1.389(13) . ?
C01F N01Q 1.364(12) . ?
N01G C01X 1.407(15) . ?
C01J N01K 1.384(13) . ?
C01J C027 1.362(15) . ?
N01K C025 1.368(16) . ?
N01L C01N 1.369(12) . ?
C01M C01W 1.341(15) . ?
C01N C020 1.361(15) . ?
C01O C02A 1.376(16) . ?
C01P C01U 1.368(15) . ?
N01Q C01Z 1.389(15) . ?
N01S C01T 1.406(15) . ?
N01S C022 1.420(17) . ?
C01T C024 1.331(14) . ?
C01U C01Y 1.377(18) . ?
C01V C021 1.372(18) . ?
C01V C024 1.287(16) . ?
C01W C020 1.446(16) . ?
C01X C023 1.341(18) . ?
C01Y C01Z 1.343(17) . ?
C021 C022 1.355(19) . ?
C023 C02A 1.37(2) . ?
C025 C026 1.34(2) . ?
C026 C02B 1.38(2) . ?
C027 C02B 1.397(17) . ?
